data_4071466
loop_
_publ_author_name
'Iglesias, Manuel'
'Beetstra, Dirk J.'
'Knight, James C.'
'Ooi, Li-Ling'
'Stasch, Andreas'
'Coles, Simon'
'Male, Louise'
'Hursthouse, Michael B.'
'Cavell, Kingsley J.'
'Dervisi, Athanasia'
'Fallis, Ian A.'

_publ_section_title
;
 Novel Expanded Ring N-Heterocyclic Carbenes: Free Carbenes, Silver
 Complexes, And Structures
;
_journal_issue 13
_journal_name_full Organometallics
_journal_page_first 3279
_journal_paper_doi 10.1021/om800179t
_journal_volume 27
_journal_year 2008
_chemical_formula_sum 'C23 H30 Ag Br N2'
_chemical_formula_weight 522.27
_chemical_name_systematic
;
 Dr Athanasia Dervisi
;
_space_group_IT_number 14
_symmetry_cell_setting monoclinic
_symmetry_space_group_name_Hall '-P 2yn'
_symmetry_space_group_name_H-M 'P 1 21/n 1'
_atom_sites_solution_hydrogens geom
_atom_sites_solution_primary direct
_atom_sites_solution_secondary difmap
_audit_creation_method SHELXL-97
_cell_angle_alpha 90.00
_cell_angle_beta 104.7750(10)
_cell_angle_gamma 90.00
_cell_formula_units_Z 4
_cell_length_a 8.49590(10)
_cell_length_b 19.0544(2)
_cell_length_c 13.9272(2)
_cell_measurement_reflns_used 17954
_cell_measurement_temperature 120(2)
_cell_measurement_theta_max 27.48
_cell_measurement_theta_min 2.91
_cell_volume 2180.05(5)
_computing_cell_refinement 'DENZO, COLLECT'
_computing_data_reduction 'DENZO, COLLECT'
_computing_molecular_graphics 'PLATON (Spek, 2003)'
_computing_structure_refinement 'SHELXL-97 (Sheldrick, 1997)'
_computing_structure_solution 'SHELXS-97 (Sheldrick, 1997)'
_diffrn_ambient_temperature 120(2)
_diffrn_detector_area_resol_mean 9.091
_diffrn_measured_fraction_theta_full 0.994
_diffrn_measured_fraction_theta_max 0.994
_diffrn_measurement_device_type 'Bruker-Nonius KappaCCD Area Detector'
_diffrn_measurement_method '\f and \w scans'
_diffrn_radiation_monochromator graphite
_diffrn_radiation_source 'Bruker-Nonius FR591 rotating anode'
_diffrn_radiation_type MoK\a
_diffrn_radiation_wavelength 0.71073
_diffrn_reflns_av_R_equivalents 0.0353
_diffrn_reflns_av_sigmaI/netI 0.0268
_diffrn_reflns_limit_h_max 10
_diffrn_reflns_limit_h_min -11
_diffrn_reflns_limit_k_max 24
_diffrn_reflns_limit_k_min -23
_diffrn_reflns_limit_l_max 17
_diffrn_reflns_limit_l_min -18
_diffrn_reflns_number 29583
_diffrn_reflns_theta_full 27.50
_diffrn_reflns_theta_max 27.50
_diffrn_reflns_theta_min 3.03
_diffrn_standards_decay_% negligible
_diffrn_standards_number none
_exptl_absorpt_coefficient_mu 2.767
_exptl_absorpt_correction_T_max 0.7693
_exptl_absorpt_correction_T_min 0.4040
_exptl_absorpt_correction_type multi-scan
_exptl_absorpt_process_details 'SADABS V2.10 (Sheldrick, G.M., 2003)'
_exptl_crystal_colour colourless
_exptl_crystal_density_diffrn 1.591
_exptl_crystal_density_method 'not measured'
_exptl_crystal_description block
_exptl_crystal_F_000 1056
_exptl_crystal_size_max 0.40
_exptl_crystal_size_mid 0.20
_exptl_crystal_size_min 0.10
_refine_diff_density_max 4.107
_refine_diff_density_min -4.323
_refine_diff_density_rms 0.285
_refine_ls_extinction_coef 0.0065(12)
_refine_ls_extinction_expression Fc^*^=kFc[1+0.001xFc^2^\l^3^/sin(2\q)]^-1/4^
_refine_ls_extinction_method SHELXL
_refine_ls_goodness_of_fit_ref 1.043
_refine_ls_hydrogen_treatment constr
_refine_ls_matrix_type full
_refine_ls_number_parameters 251
_refine_ls_number_reflns 4970
_refine_ls_number_restraints 0
_refine_ls_restrained_S_all 1.043
_refine_ls_R_factor_all 0.0807
_refine_ls_R_factor_gt 0.0749
_refine_ls_shift/su_max 0.006
_refine_ls_shift/su_mean 0.001
_refine_ls_structure_factor_coef Fsqd
_refine_ls_weighting_details 'calc w=1/[\s^2^(Fo^2^)+(0.1451P)^2^+30.8179P] where P=(Fo^2^+2Fc^2^)/3'
_refine_ls_weighting_scheme calc
_refine_ls_wR_factor_gt 0.2259
_refine_ls_wR_factor_ref 0.2322
_reflns_number_gt 4469
_reflns_number_total 4970
_reflns_threshold_expression >2sigma(I)
_cod_data_source_file om800179t-file001.cif
_cod_data_source_block Ag(7Mes)Br
_cod_depositor_comments
;
The following automatic conversions were performed:

'_symmetry_cell_setting' value 'Monoclinic' changed to 'monoclinic'
according to /home/saulius/struct/CIF-dictionaries/cif_core.dic
dictionary named 'cif_core.dic' version 2.4.1 from 2010-06-29.

Automatic conversion script
Id: cif_fix_values 1715 2011-07-08 13:25:40Z adriana 
;
_cod_original_sg_symbol_H-M P2(1)/n
_cod_database_code 4071466

loop_
_symmetry_equiv_pos_as_xyz
'x, y, z'
'-x+1/2, y+1/2, -z+1/2'
'-x, -y, -z'
'x-1/2, -y-1/2, z-1/2'

loop_
_atom_site_label
_atom_site_type_symbol
_atom_site_fract_x
_atom_site_fract_y
_atom_site_fract_z
_atom_site_U_iso_or_equiv
_atom_site_adp_type
_atom_site_occupancy
_atom_site_symmetry_multiplicity
_atom_site_calc_flag
_atom_site_refinement_flags
C1 C 0.3630(7) 0.1040(3) 0.2272(4) 0.0105(11) Uani 1 1 d .
C2 C 0.4755(8) -0.0019(3) 0.3379(5) 0.0143(12) Uani 1 1 d .
H2A H 0.4046 -0.0432 0.3164 0.017 Uiso 1 1 calc R
H2B H 0.5153 -0.0035 0.4111 0.017 Uiso 1 1 calc R
C3 C 0.6206(8) -0.0057(3) 0.2920(5) 0.0156(12) Uani 1 1 d .
H3A H 0.7037 -0.0376 0.3322 0.019 Uiso 1 1 calc R
H3B H 0.6699 0.0415 0.2937 0.019 Uiso 1 1 calc R
C4 C 0.5722(9) -0.0320(4) 0.1846(5) 0.0201(14) Uani 1 1 d .
H4A H 0.6569 -0.0185 0.1507 0.024 Uiso 1 1 calc R
H4B H 0.5647 -0.0839 0.1841 0.024 Uiso 1 1 calc R
C5 C 0.4094(9) -0.0011(4) 0.1291(5) 0.0178(13) Uani 1 1 d .
H5A H 0.3929 -0.0097 0.0571 0.021 Uiso 1 1 calc R
H5B H 0.3212 -0.0254 0.1505 0.021 Uiso 1 1 calc R
C6 C 0.2978(7) 0.0878(3) 0.3820(4) 0.0099(11) Uani 1 1 d .
C7 C 0.1376(8) 0.0649(3) 0.3728(5) 0.0155(12) Uani 1 1 d .
C8 C 0.0497(8) 0.0214(4) 0.2856(6) 0.0222(14) Uani 1 1 d .
H8A H -0.0550 0.0059 0.2957 0.033 Uiso 1 1 calc R
H8B H 0.1159 -0.0197 0.2795 0.033 Uiso 1 1 calc R
H8C H 0.0308 0.0495 0.2249 0.033 Uiso 1 1 calc R
C9 C 0.0609(8) 0.0858(4) 0.4459(5) 0.0192(14) Uani 1 1 d .
H9 H -0.0471 0.0704 0.4412 0.023 Uiso 1 1 calc R
C10 C 0.1376(9) 0.1283(4) 0.5252(5) 0.0212(14) Uani 1 1 d .
C11 C 0.0504(11) 0.1505(4) 0.6016(6) 0.0294(17) Uani 1 1 d .
H11A H -0.0483 0.1222 0.5942 0.044 Uiso 1 1 calc R
H11B H 0.0207 0.2002 0.5922 0.044 Uiso 1 1 calc R
H11C H 0.1220 0.1436 0.6682 0.044 Uiso 1 1 calc R
C12 C 0.2982(9) 0.1495(3) 0.5327(5) 0.0172(13) Uani 1 1 d .
H12 H 0.3519 0.1785 0.5866 0.021 Uiso 1 1 calc R
C13 C 0.3815(8) 0.1289(3) 0.4623(5) 0.0143(12) Uani 1 1 d .
C14 C 0.5557(9) 0.1508(4) 0.4731(5) 0.0215(14) Uani 1 1 d .
H14A H 0.5808 0.1916 0.5173 0.032 Uiso 1 1 calc R
H14B H 0.5711 0.1631 0.4078 0.032 Uiso 1 1 calc R
H14C H 0.6284 0.1119 0.5014 0.032 Uiso 1 1 calc R
C15 C 0.3845(7) 0.1218(3) 0.0603(4) 0.0110(11) Uani 1 1 d .
C16 C 0.5275(8) 0.1493(3) 0.0413(5) 0.0141(12) Uani 1 1 d .
C17 C 0.6936(8) 0.1329(4) 0.1051(5) 0.0185(13) Uani 1 1 d .
H17A H 0.7323 0.0889 0.0831 0.028 Uiso 1 1 calc R
H17B H 0.6886 0.1283 0.1744 0.028 Uiso 1 1 calc R
H17C H 0.7685 0.1710 0.0998 0.028 Uiso 1 1 calc R
C18 C 0.5086(9) 0.1936(4) -0.0410(5) 0.0169(13) Uani 1 1 d .
H18 H 0.6027 0.2135 -0.0551 0.020 Uiso 1 1 calc R
C19 C 0.3571(10) 0.2092(3) -0.1027(5) 0.0190(14) Uani 1 1 d .
C20 C 0.3418(11) 0.2581(4) -0.1904(6) 0.0291(17) Uani 1 1 d .
H20A H 0.2269 0.2624 -0.2264 0.044 Uiso 1 1 calc R
H20B H 0.4038 0.2391 -0.2350 0.044 Uiso 1 1 calc R
H20C H 0.3846 0.3045 -0.1667 0.044 Uiso 1 1 calc R
C21 C 0.2193(9) 0.1781(4) -0.0841(5) 0.0179(13) Uani 1 1 d .
H21 H 0.1157 0.1870 -0.1280 0.021 Uiso 1 1 calc R
C22 C 0.2301(8) 0.1347(4) -0.0033(5) 0.0167(13) Uani 1 1 d .
C23 C 0.0792(9) 0.1031(5) 0.0162(6) 0.0263(16) Uani 1 1 d .
H23A H 0.0674 0.1191 0.0809 0.039 Uiso 1 1 calc R
H23B H 0.0878 0.0518 0.0164 0.039 Uiso 1 1 calc R
H23C H -0.0161 0.1178 -0.0359 0.039 Uiso 1 1 calc R
N1 N 0.3780(6) 0.0637(3) 0.3084(4) 0.0098(9) Uani 1 1 d .
N2 N 0.3978(6) 0.0759(3) 0.1462(4) 0.0112(10) Uani 1 1 d .
Br1 Br 0.24146(15) 0.32969(6) 0.25920(8) 0.0461(3) Uani 1 1 d .
Ag1 Ag 0.29889(5) 0.20976(2) 0.23476(3) 0.0123(2) Uani 1 1 d .

loop_
_atom_site_aniso_label
_atom_site_aniso_U_11
_atom_site_aniso_U_22
_atom_site_aniso_U_33
_atom_site_aniso_U_23
_atom_site_aniso_U_13
_atom_site_aniso_U_12
C1 0.009(3) 0.013(3) 0.010(3) 0.000(2) 0.002(2) -0.002(2)
C2 0.015(3) 0.012(3) 0.017(3) 0.006(2) 0.006(2) 0.005(2)
C3 0.013(3) 0.016(3) 0.019(3) 0.002(2) 0.006(2) 0.007(2)
C4 0.026(3) 0.012(3) 0.025(3) -0.003(3) 0.011(3) 0.006(3)
C5 0.024(3) 0.013(3) 0.015(3) -0.004(2) 0.004(3) 0.000(2)
C6 0.012(3) 0.010(3) 0.009(3) 0.005(2) 0.006(2) 0.003(2)
C7 0.013(3) 0.015(3) 0.021(3) 0.005(2) 0.008(2) 0.004(2)
C8 0.015(3) 0.028(4) 0.023(4) -0.002(3) 0.006(3) -0.007(3)
C9 0.015(3) 0.025(4) 0.021(3) 0.010(3) 0.011(3) 0.006(2)
C10 0.031(4) 0.016(3) 0.021(3) 0.008(3) 0.016(3) 0.012(3)
C11 0.040(4) 0.028(4) 0.028(4) 0.008(3) 0.024(3) 0.012(3)
C12 0.026(3) 0.013(3) 0.014(3) 0.002(2) 0.008(3) 0.002(2)
C13 0.017(3) 0.011(3) 0.016(3) 0.002(2) 0.006(2) 0.000(2)
C14 0.020(3) 0.025(4) 0.020(3) -0.005(3) 0.006(3) -0.010(3)
C15 0.014(3) 0.012(3) 0.007(2) -0.003(2) 0.004(2) 0.000(2)
C16 0.021(3) 0.013(3) 0.011(3) -0.005(2) 0.008(2) -0.004(2)
C17 0.017(3) 0.021(3) 0.018(3) -0.004(3) 0.005(2) -0.006(2)
C18 0.026(3) 0.014(3) 0.012(3) -0.003(2) 0.007(3) -0.004(3)
C19 0.036(4) 0.012(3) 0.012(3) -0.001(2) 0.009(3) 0.004(3)
C20 0.048(5) 0.022(4) 0.018(3) 0.006(3) 0.009(3) -0.001(3)
C21 0.022(3) 0.018(3) 0.013(3) -0.002(2) 0.003(2) 0.008(2)
C22 0.020(3) 0.015(3) 0.015(3) -0.001(2) 0.005(2) 0.002(2)
C23 0.014(3) 0.036(4) 0.027(4) 0.008(3) 0.001(3) -0.001(3)
N1 0.013(2) 0.007(2) 0.011(2) 0.0034(18) 0.0054(18) 0.0024(18)
N2 0.016(2) 0.010(2) 0.008(2) 0.0010(18) 0.0043(19) 0.0001(19)
Br1 0.0560(7) 0.0354(6) 0.0476(6) 0.0014(4) 0.0148(5) 0.0071(4)
Ag1 0.0154(3) 0.0106(3) 0.0117(3) 0.00138(15) 0.00491(19) 0.00313(15)

loop_
_atom_type_symbol
_atom_type_description
_atom_type_scat_dispersion_real
_atom_type_scat_dispersion_imag
_atom_type_scat_source
C C 0.0033 0.0016 'International Tables Vol C Tables 4.2.6.8 and 6.1.1.4'
H H 0.0000 0.0000 'International Tables Vol C Tables 4.2.6.8 and 6.1.1.4'
N N 0.0061 0.0033 'International Tables Vol C Tables 4.2.6.8 and 6.1.1.4'
Br Br -0.2901 2.4595 'International Tables Vol C Tables 4.2.6.8 and 6.1.1.4'
Ag Ag -0.8971 1.1015 'International Tables Vol C Tables 4.2.6.8 and 6.1.1.4'

loop_
_geom_angle_atom_site_label_1
_geom_angle_atom_site_label_2
_geom_angle_atom_site_label_3
_geom_angle
N1 C1 N2 118.8(6)
N1 C1 Ag1 118.5(4)
N2 C1 Ag1 122.7(4)
N1 C2 C3 112.0(5)
C2 C3 C4 112.4(6)
C5 C4 C3 110.6(5)
N2 C5 C4 112.8(5)
C13 C6 C7 122.0(6)
C13 C6 N1 120.6(5)
C7 C6 N1 117.3(5)
C9 C7 C6 117.8(6)
C9 C7 C8 121.2(6)
C6 C7 C8 121.1(6)
C10 C9 C7 122.2(6)
C9 C10 C12 118.5(6)
C9 C10 C11 120.7(7)
C12 C10 C11 120.8(7)
C10 C12 C13 121.5(6)
C6 C13 C12 118.0(6)
C6 C13 C14 121.4(6)
C12 C13 C14 120.7(6)
C22 C15 C16 121.8(6)
C22 C15 N2 119.0(5)
C16 C15 N2 119.1(5)
C18 C16 C15 117.0(6)
C18 C16 C17 120.4(6)
C15 C16 C17 122.6(6)
C19 C18 C16 122.1(7)
C18 C19 C21 119.0(6)
C18 C19 C20 120.5(7)
C21 C19 C20 120.5(7)
C22 C21 C19 121.5(6)
C21 C22 C15 118.4(6)
C21 C22 C23 120.3(6)
C15 C22 C23 121.2(6)
C1 N1 C6 117.0(5)
C1 N1 C2 129.4(5)
C6 N1 C2 113.5(5)
C1 N2 C15 117.3(5)
C1 N2 C5 124.2(5)
C15 N2 C5 116.8(5)
C1 Ag1 Br1 174.56(16)

loop_
_geom_bond_atom_site_label_1
_geom_bond_atom_site_label_2
_geom_bond_distance
C1 N1 1.346(8)
C1 N2 1.347(8)
C1 Ag1 2.097(6)
C2 N1 1.497(7)
C2 C3 1.528(8)
C3 C4 1.530(9)
C4 C5 1.521(10)
C5 N2 1.493(8)
C6 C13 1.402(9)
C6 C7 1.404(9)
C6 N1 1.444(7)
C7 C9 1.399(9)
C7 C8 1.502(10)
C9 C10 1.390(11)
C10 C12 1.402(10)
C10 C11 1.504(9)
C12 C13 1.404(9)
C13 C14 1.507(9)
C15 C22 1.405(9)
C15 C16 1.409(9)
C15 N2 1.464(8)
C16 C18 1.399(9)
C16 C17 1.496(9)
C18 C19 1.386(11)
C19 C21 1.394(11)
C19 C20 1.516(9)
C21 C22 1.380(9)
C22 C23 1.503(10)
Br1 Ag1 2.3792(11)
